data_4060618
_journal_name_full Organometallics
_journal_paper_doi 10.1021/om050775m
_journal_year 2006
_chemical_absolute_configuration ad
_chemical_formula_moiety ' C23 H26 N3 Pd, F6 P '
_chemical_formula_sum 'C23 H26 F6 N3 P Pd'
_chemical_formula_weight 595.84
_space_group_IT_number 43
_symmetry_cell_setting orthorhombic
_symmetry_space_group_name_Hall 'F 2 -2d'
_symmetry_space_group_name_H-M 'F d d 2'
_cell_angle_alpha 90
_cell_angle_beta 90
_cell_angle_gamma 90
_cell_formula_units_Z 16
_cell_length_a 30.3999(10)
_cell_length_b 31.8427(9)
_cell_length_c 10.0134(3)
_cell_measurement_temperature 150
_cell_volume 9693.1(5)
_diffrn_ambient_temperature 150
_exptl_crystal_density_diffrn 1.633
_exptl_crystal_thermal_history
;
The material was crystallised at ambient temperature. A suitable crystal
was cooled rapidly to 150K for single-crystal X-ray diffraction analysis.
;
_cod_depositor_comments
;
The following automatic conversions were performed:
'_symmetry_cell_setting' value 'Orthorhombic' changed to 'orthorhombic'
according to '/home/saulius/struct/CIF-dictionaries/cif_core.dic'
dictionary named 'cif_core.dic' version 2.4.1 from 2010-06-29.

Automatic conversion script
Id: cif_fix_enum 1527 2010-12-29 10:47:43Z saulius 
;
_cod_original_formula_sum ' C23 H26 F6 N3 P Pd '
_cod_database_code 4060618

loop_
_symmetry_equiv_pos_as_xyz
x,y,z
x,y+1/2,z+1/2
x+1/2,y,z+1/2
x+1/2,y+1/2,z
-x+1/4,y+1/4,z+1/4
-x+1/4,y+3/4,z+3/4
-x+3/4,y+1/4,z+3/4
-x+3/4,y+3/4,z+1/4
x+1/4,-y+1/4,z+1/4
x+1/4,-y+3/4,z+3/4
x+3/4,-y+1/4,z+3/4
x+3/4,-y+3/4,z+1/4
-x+1/2,-y,z+1/2
-x+1/2,-y+1/2,z+1
-x+1,-y,z+1
-x+1,-y+1/2,z+1/2

loop_
_atom_site_label
_atom_site_type_symbol
_atom_site_fract_x
_atom_site_fract_y
_atom_site_fract_z
_atom_site_U_iso_or_equiv
_atom_site_occupancy
_atom_site_adp_type
Pd1 Pd 0.251378(15) 0.455501(9) 0.51652(12) 0.0277 1.0000 Uani
C1 C 0.18588(15) 0.43920(15) 0.5202(5) 0.0268 1.0000 Uani
N1 N 0.14459(13) 0.45054(13) 0.4868(4) 0.0284 1.0000 Uani
C2 C 0.11617(17) 0.41575(18) 0.4913(5) 0.0338 1.0000 Uani
C3 C 0.13938(15) 0.38275(15) 0.5320(6) 0.0319 1.0000 Uani
N2 N 0.18210(13) 0.39714(13) 0.5515(4) 0.0270 1.0000 Uani
C4 C 0.21847(16) 0.37521(15) 0.6040(5) 0.0259 1.0000 Uani
N3 N 0.25417(13) 0.39632(13) 0.6106(4) 0.0279 1.0000 Uani
C5 C 0.29394(15) 0.37765(14) 0.6603(5) 0.0272 1.0000 Uani
C6 C 0.32180(18) 0.35758(18) 0.5699(6) 0.0366 1.0000 Uani
C7 C 0.36198(19) 0.34206(19) 0.6135(7) 0.0414 1.0000 Uani
C8 C 0.37407(18) 0.34589(17) 0.7466(7) 0.0420 1.0000 Uani
C9 C 0.3456(2) 0.36528(19) 0.8370(6) 0.0423 1.0000 Uani
C10 C 0.30543(18) 0.38135(17) 0.7935(6) 0.0350 1.0000 Uani
C11 C 0.12989(17) 0.49433(16) 0.4518(6) 0.0329 1.0000 Uani
C12 C 0.07967(19) 0.49643(19) 0.4552(7) 0.0429 1.0000 Uani
C13 C 0.1457(2) 0.50352(18) 0.3097(6) 0.0406 1.0000 Uani
C14 C 0.1495(2) 0.52464(19) 0.5527(6) 0.0427 1.0000 Uani
C15 C 0.21025(17) 0.33188(15) 0.6527(5) 0.0287 1.0000 Uani
C16 C 0.20980(18) 0.32408(17) 0.7894(6) 0.0366 1.0000 Uani
C17 C 0.20092(19) 0.2836(2) 0.8338(6) 0.0412 1.0000 Uani
C18 C 0.1932(2) 0.25183(17) 0.7455(7) 0.0453 1.0000 Uani
C19 C 0.1941(2) 0.25932(17) 0.6085(7) 0.0387 1.0000 Uani
C20 C 0.20254(19) 0.29989(17) 0.5618(6) 0.0357 1.0000 Uani
C21 C 0.32041(19) 0.4666(2) 0.4724(7) 0.0412 1.0000 Uani
C22 C 0.2979(2) 0.50363(19) 0.4746(7) 0.0420 1.0000 Uani
C23 C 0.2605(2) 0.50959(19) 0.3958(7) 0.0425 1.0000 Uani
P1 P 0.24076(5) 0.37485(5) 0.17557(18) 0.0350 1.0000 Uani
F1 F 0.28371(15) 0.40055(16) 0.2025(6) 0.0837 1.0000 Uani
F2 F 0.19780(15) 0.34821(16) 0.1466(7) 0.0876 1.0000 Uani
F3 F 0.21209(18) 0.41032(18) 0.2446(5) 0.0871 1.0000 Uani
F4 F 0.26900(17) 0.34029(15) 0.1005(5) 0.0748 1.0000 Uani
F5 F 0.24828(18) 0.3508(2) 0.3116(5) 0.0958 1.0000 Uani
F6 F 0.23311(13) 0.39882(12) 0.0383(4) 0.0557 1.0000 Uani
H211 H 0.342(2) 0.4579(18) 0.535(7) 0.033(7) 1.0000 Uiso
H212 H 0.318(2) 0.4538(19) 0.399(7) 0.033(7) 1.0000 Uiso
H221 H 0.3021(19) 0.524(2) 0.547(6) 0.033(7) 1.0000 Uiso
H231 H 0.2459(19) 0.531(2) 0.414(7) 0.033(7) 1.0000 Uiso
H232 H 0.257(2) 0.497(2) 0.318(7) 0.033(7) 1.0000 Uiso
H21 H 0.0842 0.4158 0.4680 0.0406 1.0000 Uiso
H31 H 0.1283 0.3535 0.5459 0.0383 1.0000 Uiso
H61 H 0.3129 0.3544 0.4743 0.0440 1.0000 Uiso
H71 H 0.3823 0.3281 0.5488 0.0497 1.0000 Uiso
H81 H 0.4031 0.3348 0.7777 0.0503 1.0000 Uiso
H91 H 0.3541 0.3677 0.9332 0.0507 1.0000 Uiso
H101 H 0.2851 0.3954 0.8580 0.0420 1.0000 Uiso
H121 H 0.0699 0.5255 0.4320 0.0515 1.0000 Uiso
H122 H 0.0690 0.4891 0.5467 0.0515 1.0000 Uiso
H123 H 0.0673 0.4761 0.3890 0.0515 1.0000 Uiso
H131 H 0.1364 0.5325 0.2834 0.0488 1.0000 Uiso
H132 H 0.1785 0.5014 0.3061 0.0488 1.0000 Uiso
H133 H 0.1324 0.4827 0.2468 0.0488 1.0000 Uiso
H141 H 0.1400 0.5539 0.5307 0.0512 1.0000 Uiso
H142 H 0.1823 0.5229 0.5494 0.0512 1.0000 Uiso
H143 H 0.1390 0.5171 0.6443 0.0512 1.0000 Uiso
H161 H 0.2158 0.3472 0.8545 0.0439 1.0000 Uiso
H171 H 0.2002 0.2776 0.9318 0.0494 1.0000 Uiso
H181 H 0.1869 0.2229 0.7794 0.0544 1.0000 Uiso
H191 H 0.1888 0.2359 0.5441 0.0464 1.0000 Uiso
H201 H 0.2030 0.3058 0.4637 0.0429 1.0000 Uiso

loop_
_atom_site_aniso_label
_atom_site_aniso_U_11
_atom_site_aniso_U_22
_atom_site_aniso_U_33
_atom_site_aniso_U_23
_atom_site_aniso_U_13
_atom_site_aniso_U_12
Pd1 0.02667(15) 0.02313(14) 0.03328(15) 0.0004(2) -0.00139(15) -0.0027(2)
C1 0.030(2) 0.026(2) 0.024(2) 0.001(2) -0.003(2) 0.0023(17)
N1 0.027(2) 0.027(2) 0.032(3) -0.0013(17) -0.0009(17) 0.0028(16)
C2 0.029(2) 0.037(3) 0.035(3) 0.005(2) -0.004(2) -0.008(2)
C3 0.025(2) 0.029(2) 0.041(3) 0.005(2) -0.004(2) -0.0001(18)
N2 0.0241(19) 0.029(2) 0.027(2) -0.0021(16) 0.0013(15) -0.0010(16)
C4 0.025(2) 0.024(2) 0.028(2) 0.0022(18) 0.0001(19) -0.0006(18)
N3 0.024(2) 0.026(2) 0.034(2) -0.0005(15) 0.0013(18) 0.0010(16)
C5 0.027(2) 0.017(2) 0.038(3) 0.0015(19) -0.002(2) -0.0033(17)
C6 0.035(3) 0.034(3) 0.041(3) 0.003(2) 0.002(2) 0.003(2)
C7 0.031(3) 0.042(3) 0.051(4) 0.003(3) 0.001(3) 0.005(2)
C8 0.030(2) 0.030(3) 0.066(4) 0.006(3) -0.013(3) -0.003(2)
C9 0.045(3) 0.042(3) 0.040(3) 0.000(2) -0.018(3) 0.000(3)
C10 0.038(3) 0.030(3) 0.037(3) -0.003(2) -0.004(2) 0.001(2)
C11 0.033(3) 0.028(3) 0.038(3) 0.002(2) -0.003(2) 0.006(2)
C12 0.031(3) 0.045(3) 0.052(3) 0.008(3) 0.000(3) 0.009(2)
C13 0.039(3) 0.043(3) 0.040(3) 0.007(3) -0.002(2) 0.000(2)
C14 0.043(3) 0.038(3) 0.046(4) -0.003(2) -0.008(3) 0.009(2)
C15 0.030(2) 0.025(2) 0.032(3) 0.005(2) 0.002(2) -0.0043(19)
C16 0.039(3) 0.038(3) 0.033(3) 0.004(2) 0.000(2) -0.006(2)
C17 0.040(3) 0.044(3) 0.040(3) 0.012(3) 0.001(3) -0.010(3)
C18 0.039(3) 0.031(3) 0.066(4) 0.018(3) -0.009(3) -0.008(2)
C19 0.037(3) 0.029(3) 0.050(3) -0.003(2) -0.002(3) -0.005(2)
C20 0.039(3) 0.030(3) 0.038(3) -0.001(2) -0.003(2) 0.001(2)
C21 0.024(2) 0.048(3) 0.052(4) 0.003(3) 0.001(2) -0.012(2)
C22 0.040(3) 0.033(3) 0.054(3) 0.003(3) -0.005(3) -0.011(2)
C23 0.050(4) 0.028(3) 0.050(4) 0.013(3) -0.002(3) -0.008(2)
P1 0.0344(7) 0.0381(7) 0.0324(7) -0.0012(6) -0.0031(5) -0.0022(6)
F1 0.048(2) 0.072(3) 0.131(5) -0.007(3) -0.023(3) -0.018(2)
F2 0.055(3) 0.066(3) 0.142(5) 0.037(3) -0.037(3) -0.027(2)
F3 0.087(3) 0.117(4) 0.058(3) -0.037(3) -0.008(3) 0.049(3)
F4 0.077(3) 0.069(3) 0.078(3) -0.020(2) -0.026(3) 0.042(2)
F5 0.090(4) 0.152(5) 0.045(3) 0.048(3) -0.011(2) 0.007(3)
F6 0.053(2) 0.065(2) 0.049(2) 0.0157(19) 0.0069(18) 0.0173(17)

loop_
_geom_bond_atom_site_label_1
_geom_bond_site_symmetry_1
_geom_bond_atom_site_label_2
_geom_bond_site_symmetry_2
_geom_bond_distance
_geom_bond_publ_flag
Pd1 . C1 . 2.058(5) yes
Pd1 . N3 . 2.109(4) yes
Pd1 . C21 . 2.173(6) yes
Pd1 . C22 . 2.127(6) yes
Pd1 . C23 . 2.123(6) yes
C1 . N1 . 1.349(6) yes
C1 . N2 . 1.380(6) yes
N1 . C2 . 1.406(6) yes
N1 . C11 . 1.505(6) yes
C2 . C3 . 1.330(7) yes
C2 . H21 . 1.000 no
C3 . N2 . 1.391(6) yes
C3 . H31 . 1.000 no
N2 . C4 . 1.410(6) yes
C4 . N3 . 1.278(6) yes
C4 . C15 . 1.484(7) yes
N3 . C5 . 1.436(6) yes
C5 . C6 . 1.394(8) yes
C5 . C10 . 1.384(8) yes
C6 . C7 . 1.388(8) yes
C6 . H61 . 1.000 no
C7 . C8 . 1.387(9) yes
C7 . H71 . 1.000 no
C8 . C9 . 1.396(9) yes
C8 . H81 . 1.000 no
C9 . C10 . 1.395(8) yes
C9 . H91 . 1.000 no
C10 . H101 . 1.000 no
C11 . C12 . 1.528(8) yes
C11 . C13 . 1.530(8) yes
C11 . C14 . 1.518(8) yes
C12 . H121 . 1.000 no
C12 . H122 . 1.000 no
C12 . H123 . 1.000 no
C13 . H131 . 1.000 no
C13 . H132 . 1.000 no
C13 . H133 . 1.000 no
C14 . H141 . 1.000 no
C14 . H142 . 1.000 no
C14 . H143 . 1.000 no
C15 . C16 . 1.391(8) yes
C15 . C20 . 1.386(8) yes
C16 . C17 . 1.391(8) yes
C16 . H161 . 1.000 no
C17 . C18 . 1.363(9) yes
C17 . H171 . 1.000 no
C18 . C19 . 1.392(10) yes
C18 . H181 . 1.000 no
C19 . C20 . 1.398(8) yes
C19 . H191 . 1.000 no
C20 . H201 . 1.000 no
C21 . C22 . 1.365(9) yes
C21 . H211 . 0.95(7) no
C21 . H212 . 0.84(7) no
C22 . C23 . 1.396(9) yes
C22 . H221 . 0.98(7) no
C23 . H231 . 0.83(7) no
C23 . H232 . 0.88(7) no
P1 . F1 . 1.565(4) yes
P1 . F2 . 1.584(4) yes
P1 . F3 . 1.585(4) yes
P1 . F4 . 1.586(4) yes
P1 . F5 . 1.579(4) yes
P1 . F6 . 1.590(4) yes
